data_1552923
loop_
_publ_author_name
'Hou, Ji-Qin'
'Fan, Chun-Lin'
'Pei, Xin'
'Zhang, Pei-Lin'
'Deng, Fan'
'Jiang, Wan-Qiang'
'Wang, Guo-Cai'
'Zhang, Xiao-Qi'
'Ye, Wen-Cai'
'Wang, Hao'

_publ_section_title
;
 Psiguadiols A--J, Rearranged Meroterpenoids as Potent PTP1B Inhibitors
 from Psidium guajava
;
_journal_name_full 'Journal of Natural Products'
_journal_paper_doi 10.1021/acs.jnatprod.9b00333
_journal_year 2019
_chemical_absolute_configuration ad
_chemical_formula_moiety 'C30 H34 O6'
_chemical_formula_sum 'C30 H34 O6'
_chemical_formula_weight 490.57
_space_group_crystal_system monoclinic
_space_group_IT_number 4
_space_group_name_Hall 'P 2yb'
_space_group_name_H-M_alt 'P 1 21 1'
_atom_sites_solution_hydrogens geom
_atom_sites_solution_primary direct
_audit_creation_date 2019-07-01
_audit_creation_method
;
Olex2 1.2
(compiled 2018.05.29 svn.r3508 for OlexSys, GUI svn.r5506)
;
_cell_angle_alpha 90
_cell_angle_beta 103.9870(10)
_cell_angle_gamma 90
_cell_formula_units_Z 2
_cell_length_a 11.0507(2)
_cell_length_b 9.4788(2)
_cell_length_c 12.5781(2)
_cell_measurement_reflns_used 12237
_cell_measurement_temperature 100.01(10)
_cell_measurement_theta_max 73.3790
_cell_measurement_theta_min 3.6060
_cell_volume 1278.46(4)
_computing_cell_refinement 'CrysAlisPro 1.171.38.43f (Rigaku OD, 2015)'
_computing_data_collection 'CrysAlisPro 1.171.38.43f (Rigaku OD, 2015)'
_computing_data_reduction 'CrysAlisPro 1.171.38.43f (Rigaku OD, 2015)'
_computing_molecular_graphics 'Olex2 (Dolomanov et al., 2009)'
_computing_publication_material 'Olex2 (Dolomanov et al., 2009)'
_computing_structure_refinement 'ShelXL (Sheldrick, 2015)'
_computing_structure_solution 'ShelXT (Sheldrick, 2008)'
_diffrn_ambient_environment N~2~
_diffrn_ambient_temperature 100.01(10)
_diffrn_detector 'CCD plate'
_diffrn_detector_area_resol_mean 5.2684
_diffrn_detector_type AtlasS2
_diffrn_measured_fraction_theta_full 1.000
_diffrn_measured_fraction_theta_max 0.986
_diffrn_measurement_details
;
List of Runs (angles in degrees, time in seconds):

  # Type    Start    End  Width  t~exp~   \w     \q     \k     \f   Frames
--------------------------------------------------------------------------
  1  \w    -69.00  32.00   1.00    1.00    --  -40.73  57.00 -90.00  101
  2  \w   -113.00 -13.00   1.00    1.00    --  -40.73 -57.00 -60.00  100
  3  \w    -82.00  39.00   1.00    1.00    --  -40.73  19.00-150.00  121
  4  \w   -117.00  -8.00   1.00    1.00    --  -40.73 -77.00-120.00  109
  5  \w     13.00 114.00   1.00    1.00    --   40.73  57.00 -90.00  101
  6  \w     23.00  97.00   1.00    1.00    --   40.73-125.00-180.00   74
  7  \w     13.00 114.00   1.00    1.00    --   40.73  57.00  30.00  101
  8  \w     16.00 115.00   1.00    1.00    --   40.73  38.00 -30.00   99
  9  \w     16.00 115.00   1.00    1.00    --   40.73  38.00 -90.00   99
 10  \w     81.00 178.00   1.00    1.00    --  106.95  45.00   0.00   97
 11  \w     74.00 101.00   1.00    1.00    --  106.95  77.00 -90.00   27
 12  \w     74.00 177.00   1.00    1.00    --  106.95  77.00-150.00  103
 13  \w    112.00 138.00   1.00    1.00    --  106.95  77.00 -90.00   26
 14  \w     78.00 105.00   1.00    1.00    --  106.95  61.00   0.00   27
 15  \w     74.00 100.00   1.00    1.00    --  106.95  77.00 -60.00   26
 16  \w     75.00 100.00   1.00    1.00    --  106.95  77.00   0.00   25
 17  \w     75.00 100.00   1.00    1.00    --  106.95  77.00 -30.00   25
 18  \w     79.00 104.00   1.00    1.00    --  106.95  61.00-120.00   25
 19  \w     29.00 114.00   1.00    1.00    --  106.95-107.00-115.00   85
 20  \w     26.00  98.00   1.00    1.00    --  106.95 -95.00 150.00   72
 21  \w     78.00 177.00   1.00    1.00    --  106.95  61.00 -60.00   99
 22  \w    125.00 155.00   1.00    1.00    --  106.95 125.00 -60.00   30
 23  \w     82.00 107.00   1.00    1.00    --  106.95  45.00 -90.00   25
 24  \w     82.00 109.00   1.00    1.00    --  106.95  45.00 -60.00   27
 25  \w     82.00 147.00   1.00    1.00    --  106.95  45.00  30.00   65
 26  \w     79.00 106.00   1.00    1.00    --  106.95  61.00 -90.00   27
 27  \w    116.00 178.00   1.00    1.00    --  106.95  77.00-120.00   62
 28  \w     78.00 107.00   1.00    1.00    --  106.95  61.00 -30.00   29
 29  \w     74.00 100.00   1.00    1.00    --  106.95  77.00-120.00   26
 30  \w     32.00 108.00   1.00    1.00    --  106.95 -95.00  60.00   76
;
_diffrn_measurement_device 'four-circle diffractometer'
_diffrn_measurement_device_type 'SuperNova, Dual, Cu at zero, AtlasS2'
_diffrn_measurement_method '\w scans'
_diffrn_orient_matrix_type 'CrysAlisPro convention (1999,Acta A55,543-557)'
_diffrn_orient_matrix_UB_11 -0.1405069000
_diffrn_orient_matrix_UB_12 0.0219092000
_diffrn_orient_matrix_UB_13 -0.0494496000
_diffrn_orient_matrix_UB_21 -0.0266680000
_diffrn_orient_matrix_UB_22 -0.0334452000
_diffrn_orient_matrix_UB_23 0.1120693000
_diffrn_orient_matrix_UB_31 0.0138295000
_diffrn_orient_matrix_UB_32 0.1574697000
_diffrn_orient_matrix_UB_33 0.0305811000
_diffrn_radiation_monochromator mirror
_diffrn_radiation_probe x-ray
_diffrn_radiation_type CuK\a
_diffrn_radiation_wavelength 1.54184
_diffrn_reflns_av_R_equivalents 0.0269
_diffrn_reflns_av_unetI/netI 0.0187
_diffrn_reflns_Laue_measured_fraction_full 1.000
_diffrn_reflns_Laue_measured_fraction_max 0.986
_diffrn_reflns_limit_h_max 13
_diffrn_reflns_limit_h_min -13
_diffrn_reflns_limit_k_max 11
_diffrn_reflns_limit_k_min -10
_diffrn_reflns_limit_l_max 15
_diffrn_reflns_limit_l_min -11
_diffrn_reflns_number 13214
_diffrn_reflns_point_group_measured_fraction_full 0.945
_diffrn_reflns_point_group_measured_fraction_max 0.919
_diffrn_reflns_theta_full 67.684
_diffrn_reflns_theta_max 73.491
_diffrn_reflns_theta_min 3.621
_diffrn_source 'micro-focus sealed X-ray tube'
_diffrn_source_type 'SuperNova (Cu) X-ray Source'
_exptl_absorpt_coefficient_mu 0.711
_exptl_absorpt_correction_T_max 1.00000
_exptl_absorpt_correction_T_min 0.35903
_exptl_absorpt_correction_type multi-scan
_exptl_absorpt_process_details
'CrysAlisPro 1.171.38.43f (Rigaku Oxford Diffraction, 2015) Empirical absorption correction using spherical harmonics, implemented in SCALE3 ABSPACK scaling algorithm.'
_exptl_crystal_colour colourless
_exptl_crystal_colour_primary colourless
_exptl_crystal_density_diffrn 1.274
_exptl_crystal_description block
_exptl_crystal_F_000 524
_exptl_crystal_size_max 0.14
_exptl_crystal_size_mid 0.13
_exptl_crystal_size_min 0.12
_refine_diff_density_max 0.266
_refine_diff_density_min -0.362
_refine_diff_density_rms 0.103
_refine_ls_abs_structure_details
;
 Flack x determined using 1967 quotients [(I+)-(I-)]/[(I+)+(I-)]
 (Parsons, Flack and Wagner, Acta Cryst. B69 (2013) 249-259).
;
_refine_ls_abs_structure_Flack 0.03(6)
_refine_ls_extinction_method none
_refine_ls_goodness_of_fit_ref 1.123
_refine_ls_hydrogen_treatment constr
_refine_ls_matrix_type full
_refine_ls_number_parameters 332
_refine_ls_number_reflns 4734
_refine_ls_number_restraints 1
_refine_ls_restrained_S_all 1.123
_refine_ls_R_factor_all 0.0375
_refine_ls_R_factor_gt 0.0372
_refine_ls_shift/su_max 0.000
_refine_ls_shift/su_mean 0.000
_refine_ls_structure_factor_coef Fsqd
_refine_ls_weighting_details 'w=1/[\s^2^(Fo^2^)+(0.0637P)^2^+0.1206P] where P=(Fo^2^+2Fc^2^)/3'
_refine_ls_weighting_scheme calc
_refine_ls_wR_factor_gt 0.0932
_refine_ls_wR_factor_ref 0.0935
_reflns_Friedel_coverage 0.753
_reflns_Friedel_fraction_full 0.883
_reflns_Friedel_fraction_max 0.843
_reflns_number_gt 4677
_reflns_number_total 4734
_reflns_threshold_expression 'I > 2\s(I)'
_cod_data_source_file np9b00333_si_003.cif
_cod_data_source_block pg-12
_cod_database_code 1552923
_shelx_shelxl_version_number 2014/7
_shelx_space_group_comment
;
The symmetry employed for this shelxl refinement is uniquely defined
by the following loop, which should always be used as a source of
symmetry information in preference to the above space-group names.
They are only intended as comments.
;
_reflns_odcompleteness_completeness 100.00
_reflns_odcompleteness_iscentric 1
_reflns_odcompleteness_theta 66.97
_olex2_refinement_description
;
1. Others
 Fixed Uiso: H002(0.036) H003(0.04) H004(0.047) H00B(0.027) H00D(0.021)
 H00F(0.023) H00G(0.022) H00I(0.024) H00J(0.027) H00K(0.026) H00A(0.023)
 H00C(0.023) H00E(0.037) H00H(0.037) H00L(0.037) H00N(0.033) H00M(0.047)
 H00O(0.047) H00P(0.047) H00Q(0.033) H00R(0.031) H00T(0.029) H00S(0.031)
 H00U(0.031) H00V(0.031) H00W(0.031) H00X(0.032) H00Y(0.052) H(0.052) HA(0.052)
 H00Z(0.056) HB(0.056) HC(0.056) H010(0.037)
 Fixed X: H002(0.3211) H003(0.124) H004(0.1152) H00B(0.3927) H00D(0.2122)
 H00F(0.1323) H00G(0.1293) H00I(0.3139) H00J(0.2599) H00K(0.5251) H00A(0.3917)
 H00C(0.4239) H00E(-0.033) H00H(-0.005) H00L(-0.0082) H00N(0.5537) H00M(0.6199)
 H00O(0.7061) H00P(0.6211) H00Q(0.5702) H00R(0.422) H00T(0.1261) H00S(0.4432)
 H00U(0.4557) H00V(0.5439) H00W(0.6228) H00X(0.162) H00Y(0.2772) H(0.1315)
 HA(0.2147) H00Z(0.1988) HB(0.1384) HC(0.2839) H010(0.091)
 Fixed Y: H002(0.9661) H003(0.4441) H004(0.0349) H00B(0.5069) H00D(0.8147)
 H00F(0.6637) H00G(0.7043) H00I(0.9255) H00J(0.9023) H00K(0.6478) H00A(0.6053)
 H00C(0.7408) H00E(0.612) H00H(0.7647) H00L(0.6378) H00N(0.5812) H00M(0.8858)
 H00O(0.7727) H00P(0.7305) H00Q(0.8157) H00R(0.9765) H00T(0.8095) H00S(0.6831)
 H00U(0.8329) H00V(0.9231) H00W(0.7932) H00X(0.2545) H00Y(0.6488) H(0.6407)
 HA(0.5843) H00Z(1.0068) HB(0.9017) HC(0.9116) H010(0.1068)
 Fixed Z: H002(0.6561) H003(1.0772) H004(0.7788) H00B(0.9984) H00D(0.7527)
 H00F(0.4874) H00G(0.8734) H00I(0.4574) H00J(0.9615) H00K(0.6227) H00A(0.7444)
 H00C(0.8174) H00E(0.5848) H00H(0.6322) H00L(0.7114) H00N(1.1417) H00M(0.751)
 H00O(0.7158) H00P(0.794) H00Q(1.1938) H00R(1.1033) H00T(0.3626) H00S(0.4151)
 H00U(0.3657) H00V(0.5402) H00W(0.5189) H00X(0.5929) H00Y(0.2571) H(0.2345)
 HA(0.3454) H00Z(0.2873) HB(0.1931) HC(0.2337) H010(1.0283)
;
_olex2_submission_special_instructions 'No special instructions were received'
_oxdiff_exptl_absorpt_empirical_details
;
Empirical correction (ABSPACK) includes:
- Absorption correction using spherical harmonics
- Frame scaling
;
_oxdiff_exptl_absorpt_empirical_full_max 3.964
_oxdiff_exptl_absorpt_empirical_full_min 0.660

loop_
_space_group_symop_operation_xyz
'x, y, z'
'-x, y+1/2, -z'

loop_
_atom_site_label
_atom_site_type_symbol
_atom_site_fract_x
_atom_site_fract_y
_atom_site_fract_z
_atom_site_U_iso_or_equiv
_atom_site_adp_type
_atom_site_occupancy
_atom_site_site_symmetry_order
_atom_site_calc_flag
_atom_site_refinement_flags_posn
O001 O 0.17706(13) 0.48871(15) 0.66537(11) 0.0208(3) Uani 1 1 d .
O002 O 0.39252(13) 0.93551(15) 0.67450(11) 0.0239(3) Uani 1 1 d .
H002 H 0.3211 0.9661 0.6561 0.036 Uiso 1 1 calc GR
O003 O 0.13902(14) 0.49802(18) 1.03104(11) 0.0268(3) Uani 1 1 d .
H003 H 0.1240 0.4441 1.0772 0.040 Uiso 1 1 calc GR
O004 O 0.11226(15) 0.06456(18) 0.83941(13) 0.0315(4) Uani 1 1 d .
H004 H 0.1152 0.0349 0.7788 0.047 Uiso 1 1 calc GR
O005 O 0.13818(16) 0.07232(18) 0.64218(13) 0.0341(4) Uani 1 1 d .
O006 O 0.08804(14) 0.2653(2) 1.11564(12) 0.0357(4) Uani 1 1 d .
C007 C 0.30899(17) 0.6971(2) 0.96432(14) 0.0185(4) Uani 1 1 d .
C008 C 0.16793(16) 0.4258(2) 0.75903(14) 0.0192(4) Uani 1 1 d .
C009 C 0.17603(17) 0.5007(2) 0.85563(15) 0.0192(4) Uani 1 1 d .
C00A C 0.15278(17) 0.6423(2) 0.65701(14) 0.0184(4) Uani 1 1 d .
C00B C 0.39810(18) 0.6012(2) 1.01927(15) 0.0225(4) Uani 1 1 d .
H00B H 0.3927 0.5069 0.9984 0.027 Uiso 1 1 calc R
C00C C 0.14990(17) 0.2773(2) 0.75108(16) 0.0221(4) Uani 1 1 d .
C00D C 0.23429(17) 0.7143(2) 0.75753(14) 0.0174(4) Uani 1 1 d .
H00D H 0.2122 0.8147 0.7527 0.021 Uiso 1 1 calc R
C00E C 0.14765(17) 0.4249(2) 0.94279(15) 0.0218(4) Uani 1 1 d .
C00F C 0.18752(17) 0.6869(2) 0.55346(14) 0.0194(4) Uani 1 1 d .
H00F H 0.1323 0.6637 0.4874 0.023 Uiso 1 1 calc R
C00G C 0.20509(17) 0.6564(2) 0.86510(14) 0.0183(4) Uani 1 1 d .
H00G H 0.1293 0.7043 0.8734 0.022 Uiso 1 1 calc R
C00H C 0.29009(17) 0.7564(2) 0.54829(14) 0.0176(4) Uani 1 1 d .
C00I C 0.31085(17) 0.8236(2) 0.44403(14) 0.0198(4) Uani 1 1 d .
H00I H 0.3139 0.9255 0.4574 0.024 Uiso 1 1 calc R
C00J C 0.31906(19) 0.8375(2) 0.99719(15) 0.0228(4) Uani 1 1 d .
H00J H 0.2599 0.9023 0.9615 0.027 Uiso 1 1 calc R
C00K C 0.52204(17) 0.7500(2) 0.63350(16) 0.0219(4) Uani 1 1 d .
H00K H 0.5251 0.6478 0.6227 0.026 Uiso 1 1 calc R
C00L C 0.37013(17) 0.7036(2) 0.75072(14) 0.0192(4) Uani 1 1 d .
H00A H 0.3917 0.6053 0.7444 0.023 Uiso 1 1 calc R
H00C H 0.4239 0.7408 0.8174 0.023 Uiso 1 1 calc R
C00M C 0.01377(17) 0.6664(3) 0.64527(15) 0.0245(4) Uani 1 1 d .
H00E H -0.0330 0.6120 0.5848 0.037 Uiso 1 1 calc GR
H00H H -0.0050 0.7647 0.6322 0.037 Uiso 1 1 calc GR
H00L H -0.0082 0.6378 0.7114 0.037 Uiso 1 1 calc GR
C00N C 0.49500(19) 0.6460(3) 1.10517(17) 0.0274(4) Uani 1 1 d .
H00N H 0.5537 0.5812 1.1417 0.033 Uiso 1 1 calc R
C00O C 0.62706(19) 0.7883(3) 0.73279(17) 0.0315(5) Uani 1 1 d .
H00M H 0.6199 0.8858 0.7510 0.047 Uiso 1 1 calc GR
H00O H 0.7061 0.7727 0.7158 0.047 Uiso 1 1 calc GR
H00P H 0.6211 0.7305 0.7940 0.047 Uiso 1 1 calc GR
C00P C 0.39199(17) 0.7860(2) 0.65170(15) 0.0182(4) Uani 1 1 d .
C00Q C 0.50482(18) 0.7861(3) 1.13672(16) 0.0273(5) Uani 1 1 d .
H00Q H 0.5702 0.8157 1.1938 0.033 Uiso 1 1 calc R
C00R C 0.4162(2) 0.8821(2) 1.08243(17) 0.0258(4) Uani 1 1 d .
H00R H 0.4220 0.9765 1.1033 0.031 Uiso 1 1 calc R
C00S C 0.12738(17) 0.2773(2) 0.93937(17) 0.0247(4) Uani 1 1 d .
C00T C 0.20507(19) 0.8009(3) 0.34080(15) 0.0245(4) Uani 1 1 d .
H00T H 0.1261 0.8095 0.3626 0.029 Uiso 1 1 calc R
C00U C 0.44063(18) 0.7836(3) 0.42882(16) 0.0255(4) Uani 1 1 d .
H00S H 0.4432 0.6831 0.4151 0.031 Uiso 1 1 calc R
H00U H 0.4557 0.8329 0.3657 0.031 Uiso 1 1 calc R
C00V C 0.54244(18) 0.8216(2) 0.53012(16) 0.0260(4) Uani 1 1 d .
H00V H 0.5439 0.9231 0.5402 0.031 Uiso 1 1 calc R
H00W H 0.6228 0.7932 0.5189 0.031 Uiso 1 1 calc R
C00W C 0.13091(17) 0.2043(2) 0.84338(17) 0.0239(4) Uani 1 1 d .
C00X C 0.15102(19) 0.2028(2) 0.65269(18) 0.0266(4) Uani 1 1 d .
H00X H 0.1620 0.2545 0.5929 0.032 Uiso 1 1 calc R
C00Y C 0.2073(2) 0.6552(3) 0.28972(18) 0.0347(5) Uani 1 1 d .
H00Y H 0.2772 0.6488 0.2571 0.052 Uiso 1 1 calc GR
H H 0.1315 0.6407 0.2345 0.052 Uiso 1 1 calc GR
HA H 0.2147 0.5843 0.3454 0.052 Uiso 1 1 calc GR
C00Z C 0.2067(2) 0.9160(3) 0.25581(18) 0.0370(6) Uani 1 1 d .
H00Z H 0.1988 1.0068 0.2873 0.056 Uiso 1 1 calc GR
HB H 0.1384 0.9017 0.1931 0.056 Uiso 1 1 calc GR
HC H 0.2839 0.9116 0.2337 0.056 Uiso 1 1 calc GR
C010 C 0.10003(18) 0.2044(3) 1.03198(18) 0.0306(5) Uani 1 1 d .
H010 H 0.0910 0.1068 1.0283 0.037 Uiso 1 1 calc R

loop_
_atom_site_aniso_label
_atom_site_aniso_U_11
_atom_site_aniso_U_22
_atom_site_aniso_U_33
_atom_site_aniso_U_23
_atom_site_aniso_U_13
_atom_site_aniso_U_12
O001 0.0290(7) 0.0204(7) 0.0132(6) 0.0006(5) 0.0054(5) -0.0017(5)
O002 0.0300(7) 0.0182(7) 0.0230(7) -0.0037(6) 0.0054(6) -0.0025(6)
O003 0.0290(7) 0.0379(9) 0.0151(6) 0.0026(6) 0.0086(5) -0.0012(6)
O004 0.0346(8) 0.0233(9) 0.0328(8) 0.0060(6) 0.0008(6) -0.0009(6)
O005 0.0416(9) 0.0214(9) 0.0364(9) -0.0028(7) 0.0036(7) 0.0011(7)
O006 0.0278(7) 0.0557(12) 0.0232(8) 0.0121(7) 0.0052(6) -0.0102(7)
C007 0.0220(8) 0.0232(10) 0.0113(8) 0.0013(7) 0.0060(7) 0.0015(7)
C008 0.0174(8) 0.0243(11) 0.0153(8) 0.0038(7) 0.0026(6) -0.0006(7)
C009 0.0176(8) 0.0241(10) 0.0145(8) 0.0018(7) 0.0011(6) -0.0001(7)
C00A 0.0228(9) 0.0182(10) 0.0132(8) 0.0024(7) 0.0025(7) -0.0005(7)
C00B 0.0245(9) 0.0246(11) 0.0177(9) 0.0019(7) 0.0041(7) 0.0023(8)
C00C 0.0187(8) 0.0237(11) 0.0213(9) 0.0019(8) -0.0001(7) -0.0002(7)
C00D 0.0214(8) 0.0191(10) 0.0114(8) 0.0011(7) 0.0031(6) 0.0009(7)
C00E 0.0182(8) 0.0312(11) 0.0148(8) 0.0042(8) 0.0018(7) -0.0002(8)
C00F 0.0235(9) 0.0227(10) 0.0102(8) 0.0003(7) 0.0007(6) -0.0002(7)
C00G 0.0206(8) 0.0220(10) 0.0124(8) 0.0012(7) 0.0038(6) 0.0023(7)
C00H 0.0233(8) 0.0171(9) 0.0129(8) -0.0013(7) 0.0053(7) 0.0026(7)
C00I 0.0255(9) 0.0208(10) 0.0144(8) 0.0012(7) 0.0071(7) 0.0008(7)
C00J 0.0270(9) 0.0257(11) 0.0163(8) 0.0005(7) 0.0066(7) 0.0024(8)
C00K 0.0210(9) 0.0250(11) 0.0195(9) 0.0001(7) 0.0042(7) -0.0006(7)
C00L 0.0208(8) 0.0242(10) 0.0121(8) 0.0009(7) 0.0028(6) -0.0001(7)
C00M 0.0208(9) 0.0348(13) 0.0161(9) 0.0053(8) 0.0012(7) -0.0005(8)
C00N 0.0241(9) 0.0361(12) 0.0204(9) 0.0063(8) 0.0022(7) 0.0031(8)
C00O 0.0219(9) 0.0460(15) 0.0250(10) 0.0040(9) 0.0023(8) -0.0051(9)
C00P 0.0211(8) 0.0186(10) 0.0148(8) -0.0016(7) 0.0038(7) -0.0011(7)
C00Q 0.0241(9) 0.0424(14) 0.0146(8) -0.0022(8) 0.0030(7) -0.0068(9)
C00R 0.0312(10) 0.0272(12) 0.0210(9) -0.0046(7) 0.0103(8) -0.0053(8)
C00S 0.0190(8) 0.0302(12) 0.0227(10) 0.0082(8) 0.0009(7) -0.0033(8)
C00T 0.0249(9) 0.0337(12) 0.0149(9) 0.0039(8) 0.0051(7) 0.0050(8)
C00U 0.0250(9) 0.0358(12) 0.0174(9) 0.0004(8) 0.0088(8) 0.0000(8)
C00V 0.0229(9) 0.0331(13) 0.0236(10) 0.0011(8) 0.0089(8) -0.0044(8)
C00W 0.0193(8) 0.0232(11) 0.0260(10) 0.0080(8) -0.0005(7) -0.0005(7)
C00X 0.0289(10) 0.0225(12) 0.0259(10) 0.0002(8) 0.0021(8) 0.0024(8)
C00Y 0.0332(11) 0.0440(15) 0.0237(10) -0.0126(10) 0.0009(8) 0.0013(10)
C00Z 0.0336(11) 0.0578(17) 0.0218(10) 0.0178(10) 0.0107(9) 0.0110(11)
C010 0.0220(9) 0.0419(14) 0.0247(11) 0.0112(10) -0.0003(8) -0.0083(9)

loop_
_atom_type_symbol
_atom_type_description
_atom_type_scat_dispersion_real
_atom_type_scat_dispersion_imag
_atom_type_scat_source
C C 0.0181 0.0091 'International Tables Vol C Tables 4.2.6.8 and 6.1.1.4'
H H 0.0000 0.0000 'International Tables Vol C Tables 4.2.6.8 and 6.1.1.4'
O O 0.0492 0.0322 'International Tables Vol C Tables 4.2.6.8 and 6.1.1.4'

loop_
_geom_angle_atom_site_label_1
_geom_angle_atom_site_label_2
_geom_angle_atom_site_label_3
_geom_angle
C008 O001 C00A 116.58(15)
C00P O002 H002 109.5
C00E O003 H003 109.5
C00W O004 H004 109.5
C00B C007 C00G 122.83(18)
C00J C007 C00B 118.70(18)
C00J C007 C00G 118.36(17)
O001 C008 C009 122.38(19)
O001 C008 C00C 114.58(17)
C009 C008 C00C 123.04(18)
C008 C009 C00E 116.10(19)
C008 C009 C00G 122.40(17)
C00E C009 C00G 121.38(17)
O001 C00A C00D 108.72(14)
O001 C00A C00F 104.95(15)
O001 C00A C00M 108.39(16)
C00F C00A C00D 111.65(15)
C00F C00A C00M 109.63(15)
C00M C00A C00D 113.12(15)
C007 C00B H00B 119.8
C00N C00B C007 120.3(2)
C00N C00B H00B 119.8
C008 C00C C00X 121.36(19)
C00W C00C C008 118.29(19)
C00W C00C C00X 120.4(2)
C00A C00D H00D 107.1
C00A C00D C00G 110.87(15)
C00A C00D C00L 108.37(15)
C00G C00D H00D 107.1
C00L C00D H00D 107.1
C00L C00D C00G 115.86(14)
O003 C00E C009 117.26(19)
O003 C00E C00S 119.79(18)
C009 C00E C00S 122.95(19)
C00A C00F H00F 117.2
C00H C00F C00A 125.58(16)
C00H C00F H00F 117.2
C007 C00G C00D 110.30(15)
C007 C00G H00G 106.8
C009 C00G C007 114.52(16)
C009 C00G C00D 111.06(15)
C009 C00G H00G 106.8
C00D C00G H00G 106.8
C00F C00H C00I 123.91(16)
C00F C00H C00P 120.85(16)
C00I C00H C00P 115.01(16)
C00H C00I H00I 105.7
C00H C00I C00T 115.24(16)
C00H C00I C00U 110.03(15)
C00T C00I H00I 105.7
C00T C00I C00U 113.68(15)
C00U C00I H00I 105.7
C007 C00J H00J 119.6
C00R C00J C007 120.89(19)
C00R C00J H00J 119.6
C00O C00K H00K 107.6
C00O C00K C00P 112.06(16)
C00O C00K C00V 110.49(16)
C00P C00K H00K 107.6
C00V C00K H00K 107.6
C00V C00K C00P 111.14(16)
C00D C00L H00A 109.4
C00D C00L H00C 109.4
C00D C00L C00P 111.13(14)
H00A C00L H00C 108.0
C00P C00L H00A 109.4
C00P C00L H00C 109.4
C00A C00M H00E 109.5
C00A C00M H00H 109.5
C00A C00M H00L 109.5
H00E C00M H00H 109.5
H00E C00M H00L 109.5
H00H C00M H00L 109.5
C00B C00N H00N 119.7
C00Q C00N C00B 120.54(19)
C00Q C00N H00N 119.7
C00K C00O H00M 109.5
C00K C00O H00O 109.5
C00K C00O H00P 109.5
H00M C00O H00O 109.5
H00M C00O H00P 109.5
H00O C00O H00P 109.5
O002 C00P C00H 108.42(15)
O002 C00P C00K 106.64(15)
O002 C00P C00L 109.34(15)
C00H C00P C00K 110.71(15)
C00H C00P C00L 111.63(15)
C00L C00P C00K 109.94(15)
C00N C00Q H00Q 120.3
C00N C00Q C00R 119.41(19)
C00R C00Q H00Q 120.3
C00J C00R C00Q 120.1(2)
C00J C00R H00R 120.0
C00Q C00R H00R 120.0
C00E C00S C010 120.6(2)
C00W C00S C00E 118.51(18)
C00W C00S C010 120.8(2)
C00I C00T H00T 107.4
C00Y C00T C00I 113.29(18)
C00Y C00T H00T 107.4
C00Y C00T C00Z 110.30(18)
C00Z C00T C00I 110.82(19)
C00Z C00T H00T 107.4
C00I C00U H00S 109.4
C00I C00U H00U 109.4
H00S C00U H00U 108.0
C00V C00U C00I 111.07(16)
C00V C00U H00S 109.4
C00V C00U H00U 109.4
C00K C00V H00V 109.2
C00K C00V H00W 109.2
C00U C00V C00K 112.01(16)
C00U C00V H00V 109.2
C00U C00V H00W 109.2
H00V C00V H00W 107.9
O004 C00W C00C 120.4(2)
O004 C00W C00S 118.99(19)
C00S C00W C00C 120.6(2)
O005 C00X C00C 123.9(2)
O005 C00X H00X 118.1
C00C C00X H00X 118.1
C00T C00Y H00Y 109.5
C00T C00Y H 109.5
C00T C00Y HA 109.5
H00Y C00Y H 109.5
H00Y C00Y HA 109.5
H C00Y HA 109.5
C00T C00Z H00Z 109.5
C00T C00Z HB 109.5
C00T C00Z HC 109.5
H00Z C00Z HB 109.5
H00Z C00Z HC 109.5
HB C00Z HC 109.5
O006 C010 C00S 123.3(2)
O006 C010 H010 118.4
C00S C010 H010 118.4

loop_
_geom_bond_atom_site_label_1
_geom_bond_atom_site_label_2
_geom_bond_distance
O001 C008 1.346(2)
O001 C00A 1.480(2)
O002 H002 0.8200
O002 C00P 1.445(2)
O003 H003 0.8200
O003 C00E 1.331(3)
O004 H004 0.8200
O004 C00W 1.340(3)
O005 C00X 1.248(3)
O006 C010 1.235(3)
C007 C00B 1.394(3)
C007 C00G 1.527(2)
C007 C00J 1.390(3)
C008 C009 1.391(3)
C008 C00C 1.422(3)
C009 C00E 1.408(3)
C009 C00G 1.509(3)
C00A C00D 1.525(2)
C00A C00F 1.505(2)
C00A C00M 1.525(2)
C00B H00B 0.9300
C00B C00N 1.391(3)
C00C C00W 1.410(3)
C00C C00X 1.428(3)
C00D H00D 0.9800
C00D C00G 1.564(2)
C00D C00L 1.528(2)
C00E C00S 1.416(3)
C00F H00F 0.9300
C00F C00H 1.326(3)
C00G H00G 0.9800
C00H C00I 1.524(2)
C00H C00P 1.527(2)
C00I H00I 0.9800
C00I C00T 1.538(3)
C00I C00U 1.539(3)
C00J H00J 0.9300
C00J C00R 1.387(3)
C00K H00K 0.9800
C00K C00O 1.529(3)
C00K C00P 1.547(2)
C00K C00V 1.531(3)
C00L H00A 0.9700
C00L H00C 0.9700
C00L C00P 1.538(2)
C00M H00E 0.9600
C00M H00H 0.9600
C00M H00L 0.9600
C00N H00N 0.9300
C00N C00Q 1.382(4)
C00O H00M 0.9600
C00O H00O 0.9600
C00O H00P 0.9600
C00Q H00Q 0.9300
C00Q C00R 1.390(3)
C00R H00R 0.9300
C00S C00W 1.400(3)
C00S C010 1.448(3)
C00T H00T 0.9800
C00T C00Y 1.526(3)
C00T C00Z 1.530(3)
C00U H00S 0.9700
C00U H00U 0.9700
C00U C00V 1.525(3)
C00V H00V 0.9700
C00V H00W 0.9700
C00X H00X 0.9300
C00Y H00Y 0.9600
C00Y H 0.9600
C00Y HA 0.9600
C00Z H00Z 0.9600
C00Z HB 0.9600
C00Z HC 0.9600
C010 H010 0.9300

loop_
_geom_torsion_atom_site_label_1
_geom_torsion_atom_site_label_2
_geom_torsion_atom_site_label_3
_geom_torsion_atom_site_label_4
_geom_torsion
O001 C008 C009 C00E 171.46(16)
O001 C008 C009 C00G -4.6(3)
O001 C008 C00C C00W -175.77(16)
O001 C008 C00C C00X 4.3(3)
O001 C00A C00D C00G -59.49(18)
O001 C00A C00D C00L 68.71(18)
O001 C00A C00F C00H -104.7(2)
O003 C00E C00S C00W 176.85(17)
O003 C00E C00S C010 -1.4(3)
C007 C00B C00N C00Q -0.5(3)
C007 C00J C00R C00Q -0.3(3)
C008 O001 C00A C00D 52.38(19)
C008 O001 C00A C00F 171.97(15)
C008 O001 C00A C00M -70.95(18)
C008 C009 C00E O003 -171.60(16)
C008 C009 C00E C00S 7.8(3)
C008 C009 C00G C007 -130.32(18)
C008 C009 C00G C00D -4.6(2)
C008 C00C C00W O004 179.33(18)
C008 C00C C00W C00S 1.3(3)
C008 C00C C00X O005 178.5(2)
C009 C008 C00C C00W 4.5(3)
C009 C008 C00C C00X -175.44(18)
C009 C00E C00S C00W -2.6(3)
C009 C00E C00S C010 179.20(17)
C00A O001 C008 C009 -20.4(2)
C00A O001 C008 C00C 159.79(15)
C00A C00D C00G C007 164.33(15)
C00A C00D C00G C009 36.3(2)
C00A C00D C00L C00P 64.5(2)
C00A C00F C00H C00I -168.07(18)
C00A C00F C00H C00P 6.1(3)
C00B C007 C00G C009 21.4(2)
C00B C007 C00G C00D -104.8(2)
C00B C007 C00J C00R 0.5(3)
C00B C00N C00Q C00R 0.6(3)
C00C C008 C009 C00E -8.8(3)
C00C C008 C009 C00G 175.15(17)
C00D C00A C00F C00H 12.9(3)
C00D C00L C00P O002 74.25(19)
C00D C00L C00P C00H -45.7(2)
C00D C00L C00P C00K -169.00(16)
C00E C009 C00G C007 53.8(2)
C00E C009 C00G C00D 179.55(16)
C00E C00S C00W O004 179.78(18)
C00E C00S C00W C00C -2.2(3)
C00E C00S C010 O006 2.9(3)
C00F C00A C00D C00G -174.81(16)
C00F C00A C00D C00L -46.6(2)
C00F C00H C00I C00T -2.3(3)
C00F C00H C00I C00U -132.4(2)
C00F C00H C00P O002 -109.9(2)
C00F C00H C00P C00K 133.40(19)
C00F C00H C00P C00L 10.6(3)
C00G C007 C00B C00N 176.19(17)
C00G C007 C00J C00R -175.97(17)
C00G C009 C00E O003 4.5(3)
C00G C009 C00E C00S -176.04(17)
C00G C00D C00L C00P -170.17(16)
C00H C00I C00T C00Y -78.7(2)
C00H C00I C00T C00Z 156.75(17)
C00H C00I C00U C00V -54.5(2)
C00I C00H C00P O002 64.76(19)
C00I C00H C00P C00K -51.9(2)
C00I C00H C00P C00L -174.73(15)
C00I C00U C00V C00K 57.6(2)
C00J C007 C00B C00N -0.1(3)
C00J C007 C00G C009 -162.36(16)
C00J C007 C00G C00D 71.5(2)
C00L C00D C00G C007 40.3(2)
C00L C00D C00G C009 -87.75(19)
C00M C00A C00D C00G 61.0(2)
C00M C00A C00D C00L -170.85(16)
C00M C00A C00F C00H 139.0(2)
C00N C00Q C00R C00J -0.2(3)
C00O C00K C00P O002 58.2(2)
C00O C00K C00P C00H 175.93(18)
C00O C00K C00P C00L -60.3(2)
C00O C00K C00V C00U 178.95(19)
C00P C00H C00I C00T -176.78(16)
C00P C00H C00I C00U 53.1(2)
C00P C00K C00V C00U -56.0(2)
C00T C00I C00U C00V 174.56(18)
C00U C00I C00T C00Y 49.7(2)
C00U C00I C00T C00Z -74.9(2)
C00V C00K C00P O002 -66.00(19)
C00V C00K C00P C00H 51.7(2)
C00V C00K C00P C00L 175.56(16)
C00W C00C C00X O005 -1.4(3)
C00W C00S C010 O006 -175.25(18)
C00X C00C C00W O004 -0.8(3)
C00X C00C C00W C00S -178.78(17)
C010 C00S C00W O004 -2.0(3)
C010 C00S C00W C00C 176.03(17)
